data_2022154
loop_
_publ_author_name
'Becerra, Diana'
'Castillo, Juan'
'Insuasty, Braulio'
'Cobo, Justo'
'Glidewell, Christopher'

_publ_section_title
;
 Synthesis of <i>N</i>-substituted
 3-(2-aryl-2-oxoethyl)-3-hydroxyindolin-2-ones and their conversion to
 <i>N</i>-substituted (<i>E</i>)-3-(2-aryl-2-oxoethylidene)indolin-2-ones:
 synthetic sequence, spectroscopic characterization and structures of four
 3-hydroxy compounds and five oxoethylidene products
;
_journal_coeditor_code SK3748
_journal_issue 5
_journal_name_full 'Acta Crystallographica Section C'
_journal_page_first 433
_journal_page_last 445
_journal_paper_doi 10.1107/S2053229620004143
_journal_volume 76
_journal_year 2020
_chemical_formula_iupac 'C24 H19 N O3'
_chemical_formula_moiety 'C24 H19 N O3'
_chemical_formula_sum 'C24 H19 N O3'
_chemical_formula_weight 369.40
_chemical_name_systematic
;
(<i>E</i>)-1-Benzyl-3-[2-(4-methoxyphenyl)-2-oxoethylidene]indolin-2-one
;
_space_group_crystal_system monoclinic
_space_group_IT_number 14
_space_group_name_Hall '-P 2yn'
_space_group_name_H-M_alt 'P 1 21/n 1'
_atom_sites_solution_hydrogens geom
_atom_sites_solution_primary difmap
_audit_creation_method SHELXL-2014
_cell_angle_alpha 90
_cell_angle_beta 100.914(2)
_cell_angle_gamma 90
_cell_formula_units_Z 4
_cell_length_a 4.9743(2)
_cell_length_b 29.1957(13)
_cell_length_c 12.4406(6)
_cell_measurement_reflns_used 4142
_cell_measurement_temperature 100(2)
_cell_measurement_theta_max 27.631
_cell_measurement_theta_min 2.174
_cell_volume 1774.05(14)
_computing_cell_refinement
;
SAINT (Bruker, 2017)
;
_computing_data_collection
;
APEX3 (Bruker, 2018)
;
_computing_data_reduction
;
SAINT (Bruker, 2017)
;
_computing_molecular_graphics
;
PLATON (Spek, 2020)
;
_computing_publication_material
;
SHELXL2014 (Sheldrick, 2015b) and PLATON (Spek, 2020)
;
_computing_structure_refinement
;
SHELXL2014 (Sheldrick, 2015b)
;
_computing_structure_solution
;
SHELXT2014 (Sheldrick, 2015a)
;
_diffrn_ambient_temperature 100(2)
_diffrn_measured_fraction_theta_full 0.999
_diffrn_measured_fraction_theta_max 0.999
_diffrn_measurement_device_type 'Bruker D8 Venture'
_diffrn_measurement_method '\f and \w scans'
_diffrn_radiation_monochromator 'multilayer mirror'
_diffrn_radiation_type MoK\a
_diffrn_radiation_wavelength 0.71073
_diffrn_reflns_av_R_equivalents 0.0478
_diffrn_reflns_av_unetI/netI 0.0182
_diffrn_reflns_limit_h_max 6
_diffrn_reflns_limit_h_min -6
_diffrn_reflns_limit_k_max 38
_diffrn_reflns_limit_k_min -38
_diffrn_reflns_limit_l_max 16
_diffrn_reflns_limit_l_min -16
_diffrn_reflns_number 54500
_diffrn_reflns_theta_full 25.242
_diffrn_reflns_theta_max 27.631
_diffrn_reflns_theta_min 2.174
_diffrn_source 'INCOATEC high brilliance microfocus sealed tube'
_diffrn_standards_decay_% 0
_diffrn_standards_interval_count 0
_diffrn_standards_interval_time 0
_diffrn_standards_number 0
_exptl_absorpt_coefficient_mu 0.091
_exptl_absorpt_correction_T_max 0.996
_exptl_absorpt_correction_T_min 0.948
_exptl_absorpt_correction_type multi-scan
_exptl_absorpt_process_details
;
(SADABS; Bruker, 2016)
;
_exptl_crystal_colour orange
_exptl_crystal_density_diffrn 1.383
_exptl_crystal_description needle
_exptl_crystal_F_000 776
_exptl_crystal_size_max 0.450
_exptl_crystal_size_mid 0.060
_exptl_crystal_size_min 0.040
_refine_diff_density_max 0.270
_refine_diff_density_min -0.225
_refine_ls_extinction_method none
_refine_ls_goodness_of_fit_ref 1.055
_refine_ls_hydrogen_treatment constr
_refine_ls_matrix_type full
_refine_ls_number_parameters 254
_refine_ls_number_reflns 4142
_refine_ls_number_restraints 0
_refine_ls_restrained_S_all 1.055
_refine_ls_R_factor_all 0.0443
_refine_ls_R_factor_gt 0.0374
_refine_ls_shift/su_max 0.001
_refine_ls_shift/su_mean 0.000
_refine_ls_structure_factor_coef Fsqd
_refine_ls_weighting_details 'w=1/[\s^2^(Fo^2^)+(0.0377P)^2^+0.9412P] where P=(Fo^2^+2Fc^2^)/3'
_refine_ls_weighting_scheme calc
_refine_ls_wR_factor_gt 0.0900
_refine_ls_wR_factor_ref 0.0952
_reflns_number_gt 3643
_reflns_number_total 4142
_reflns_threshold_expression 'I > 2\s(I)'
_cod_data_source_file sk3748sup1.cif
_cod_data_source_block IIc
_cod_original_sg_symbol_H-M 'P 21/n'
_cod_database_code 2022154
_shelx_space_group_comment
;
The symmetry employed for this shelxl refinement is uniquely defined
by the following loop, which should always be used as a source of
symmetry information in preference to the above space-group names.
They are only intended as comments.
;
_shelx_estimated_absorpt_t_min 0.960
_shelx_estimated_absorpt_t_max 0.996
_shelxl_version_number 2.014

loop_
_space_group_symop_operation_xyz
'x, y, z'
'-x+1/2, y+1/2, -z+1/2'
'-x, -y, -z'
'x-1/2, -y-1/2, z-1/2'

loop_
_atom_site_type_symbol
_atom_site_label
_atom_site_fract_x
_atom_site_fract_y
_atom_site_fract_z
_atom_site_U_iso_or_equiv
_atom_site_adp_type
_atom_site_calc_flag
_atom_site_occupancy
_atom_site_disorder_assembly
_atom_site_disorder_group
N N1 -0.4211(2) 0.41865(3) 0.34758(8) 0.0170(2) Uani d 1 . .
C C2 -0.2448(2) 0.41242(4) 0.44575(10) 0.0171(2) Uani d 1 . .
O O2 -0.25042(19) 0.43355(3) 0.52982(7) 0.0232(2) Uani d 1 . .
C C3 -0.0448(2) 0.37514(4) 0.42781(9) 0.0158(2) Uani d 1 . .
C C3A -0.1171(2) 0.36335(4) 0.31117(9) 0.0159(2) Uani d 1 . .
C C4 -0.0083(2) 0.33398(4) 0.24221(10) 0.0187(2) Uani d 1 . .
H H4 0.1466 0.3155 0.2702 0.022 Uiso calc 1 . .
C C5 -0.1295(3) 0.33197(4) 0.13163(10) 0.0222(3) Uani d 1 . .
H H5 -0.0546 0.3123 0.0841 0.027 Uiso calc 1 . .
C C6 -0.3579(3) 0.35832(4) 0.09007(10) 0.0224(3) Uani d 1 . .
H H6 -0.4396 0.3559 0.0148 0.027 Uiso calc 1 . .
C C7 -0.4691(3) 0.38834(4) 0.15729(10) 0.0203(2) Uani d 1 . .
H H7 -0.6244 0.4066 0.1290 0.024 Uiso calc 1 . .
C C7A -0.3456(2) 0.39055(4) 0.26640(10) 0.0165(2) Uani d 1 . .
C C1 -0.6225(2) 0.45543(4) 0.32653(10) 0.0187(2) Uani d 1 . .
H H1A -0.6531 0.4681 0.3971 0.022 Uiso calc 1 . .
H H1B -0.7987 0.4429 0.2869 0.022 Uiso calc 1 . .
C C11 -0.5288(2) 0.49338(4) 0.25932(10) 0.0168(2) Uani d 1 . .
C C12 -0.2897(2) 0.51747(4) 0.30076(10) 0.0181(2) Uani d 1 . .
H H12 -0.1902 0.5106 0.3719 0.022 Uiso calc 1 . .
C C13 -0.1958(3) 0.55135(4) 0.23909(10) 0.0195(2) Uani d 1 . .
H H13 -0.0315 0.5674 0.2676 0.023 Uiso calc 1 . .
C C14 -0.3429(3) 0.56185(4) 0.13518(10) 0.0208(3) Uani d 1 . .
H H14 -0.2787 0.5850 0.0928 0.025 Uiso calc 1 . .
C C15 -0.5824(3) 0.53855(4) 0.09371(10) 0.0216(3) Uani d 1 . .
H H15 -0.6838 0.5460 0.0232 0.026 Uiso calc 1 . .
C C16 -0.6744(2) 0.50419(4) 0.15556(10) 0.0195(2) Uani d 1 . .
H H16 -0.8379 0.4880 0.1267 0.023 Uiso calc 1 . .
C C31 0.1436(2) 0.36197(4) 0.51499(10) 0.0174(2) Uani d 1 . .
H H31 0.1410 0.3775 0.5819 0.021 Uiso calc 1 . .
C C32 0.3545(2) 0.32586(4) 0.51787(10) 0.0169(2) Uani d 1 . .
O O32 0.35542(19) 0.30061(3) 0.43906(7) 0.0241(2) Uani d 1 . .
C C321 0.5657(2) 0.32005(4) 0.61873(9) 0.0152(2) Uani d 1 . .
C C322 0.7320(2) 0.28116(4) 0.62600(9) 0.0159(2) Uani d 1 . .
H H322 0.6977 0.2589 0.5692 0.019 Uiso calc 1 . .
C C323 0.9451(2) 0.27408(4) 0.71355(9) 0.0162(2) Uani d 1 . .
H H323 1.0562 0.2475 0.7167 0.019 Uiso calc 1 . .
C C324 0.9944(2) 0.30663(4) 0.79719(9) 0.0156(2) Uani d 1 . .
C C325 0.8272(2) 0.34535(4) 0.79242(10) 0.0174(2) Uani d 1 . .
H H325 0.8589 0.3672 0.8501 0.021 Uiso calc 1 . .
C C326 0.6158(2) 0.35207(4) 0.70410(10) 0.0167(2) Uani d 1 . .
H H326 0.5039 0.3786 0.7013 0.020 Uiso calc 1 . .
O O324 1.19899(17) 0.30348(3) 0.88633(7) 0.01893(19) Uani d 1 . .
C C327 1.3906(2) 0.26658(4) 0.88692(10) 0.0185(2) Uani d 1 . .
H H37A 1.2960 0.2373 0.8893 0.028 Uiso calc 1 . .
H H37B 1.5372 0.2693 0.9514 0.028 Uiso calc 1 . .
H H37C 1.4692 0.2680 0.8205 0.028 Uiso calc 1 . .

loop_
_atom_site_aniso_label
_atom_site_aniso_U_11
_atom_site_aniso_U_22
_atom_site_aniso_U_33
_atom_site_aniso_U_12
_atom_site_aniso_U_13
_atom_site_aniso_U_23
N1 0.0166(5) 0.0173(5) 0.0168(5) 0.0025(4) 0.0022(4) 0.0022(4)
C2 0.0164(5) 0.0176(5) 0.0177(6) 0.0005(4) 0.0040(4) 0.0037(4)
O2 0.0254(5) 0.0267(5) 0.0178(4) 0.0073(4) 0.0045(4) -0.0006(4)
C3 0.0154(5) 0.0151(5) 0.0176(6) -0.0008(4) 0.0052(4) 0.0019(4)
C3A 0.0151(5) 0.0145(5) 0.0179(6) -0.0025(4) 0.0027(4) 0.0022(4)
C4 0.0197(6) 0.0167(5) 0.0196(6) 0.0005(4) 0.0029(5) 0.0015(4)
C5 0.0282(7) 0.0181(6) 0.0199(6) 0.0014(5) 0.0039(5) -0.0020(5)
C6 0.0276(7) 0.0200(6) 0.0176(6) -0.0006(5) -0.0008(5) 0.0000(5)
C7 0.0207(6) 0.0181(6) 0.0201(6) 0.0004(5) -0.0009(5) 0.0018(5)
C7A 0.0164(5) 0.0138(5) 0.0194(6) -0.0021(4) 0.0038(4) 0.0015(4)
C1 0.0157(5) 0.0192(6) 0.0215(6) 0.0037(4) 0.0044(5) 0.0038(5)
C11 0.0174(5) 0.0152(5) 0.0186(6) 0.0049(4) 0.0052(4) 0.0003(4)
C12 0.0194(6) 0.0171(5) 0.0173(6) 0.0043(4) 0.0025(4) -0.0002(4)
C13 0.0193(6) 0.0165(5) 0.0227(6) 0.0015(5) 0.0039(5) -0.0020(5)
C14 0.0251(6) 0.0177(6) 0.0210(6) 0.0022(5) 0.0076(5) 0.0018(5)
C15 0.0251(6) 0.0216(6) 0.0171(6) 0.0049(5) 0.0017(5) 0.0014(5)
C16 0.0178(6) 0.0191(6) 0.0206(6) 0.0021(5) 0.0010(5) -0.0008(5)
C31 0.0171(5) 0.0180(5) 0.0176(6) -0.0001(4) 0.0042(4) 0.0013(4)
C32 0.0152(5) 0.0179(5) 0.0177(6) -0.0012(4) 0.0030(4) 0.0019(4)
O32 0.0242(5) 0.0252(5) 0.0206(4) 0.0051(4) -0.0018(4) -0.0047(4)
C321 0.0136(5) 0.0169(5) 0.0156(5) -0.0011(4) 0.0041(4) 0.0019(4)
C322 0.0166(5) 0.0164(5) 0.0154(5) -0.0012(4) 0.0049(4) -0.0002(4)
C323 0.0160(5) 0.0157(5) 0.0176(5) 0.0020(4) 0.0051(4) 0.0010(4)
C324 0.0133(5) 0.0185(5) 0.0152(5) -0.0013(4) 0.0032(4) 0.0013(4)
C325 0.0185(6) 0.0164(5) 0.0177(6) -0.0013(4) 0.0042(4) -0.0029(4)
C326 0.0158(5) 0.0153(5) 0.0196(6) 0.0013(4) 0.0048(4) 0.0004(4)
O324 0.0166(4) 0.0210(4) 0.0175(4) 0.0024(3) -0.0011(3) -0.0023(3)
C327 0.0157(5) 0.0200(6) 0.0194(6) 0.0022(4) 0.0026(4) 0.0018(4)

loop_
_atom_type_symbol
_atom_type_description
_atom_type_scat_dispersion_real
_atom_type_scat_dispersion_imag
_atom_type_scat_source
C C 0.0033 0.0016 'International Tables Vol C Tables 4.2.6.8 and 6.1.1.4'
H H 0.0000 0.0000 'International Tables Vol C Tables 4.2.6.8 and 6.1.1.4'
N N 0.0061 0.0033 'International Tables Vol C Tables 4.2.6.8 and 6.1.1.4'
O O 0.0106 0.0060 'International Tables Vol C Tables 4.2.6.8 and 6.1.1.4'

loop_
_geom_angle_atom_site_label_1
_geom_angle_atom_site_label_2
_geom_angle_atom_site_label_3
_geom_angle_site_symmetry_1
_geom_angle_site_symmetry_3
_geom_angle
_geom_angle_publ_flag
C2 N1 C7A . . 110.41(10) ?
C2 N1 C1 . . 123.94(10) ?
C7A N1 C1 . . 124.65(10) ?
O2 C2 N1 . . 125.52(11) ?
O2 C2 C3 . . 127.64(11) ?
N1 C2 C3 . . 106.84(10) ?
C31 C3 C3A . . 136.99(11) ?
C31 C3 C2 . . 117.44(11) ?
C3A C3 C2 . . 105.56(10) ?
C4 C3A C7A . . 118.76(11) ?
C4 C3A C3 . . 134.57(11) ?
C7A C3A C3 . . 106.65(10) ?
C3A C4 C5 . . 119.17(11) ?
C3A C4 H4 . . 120.4 ?
C5 C4 H4 . . 120.4 ?
C6 C5 C4 . . 120.96(12) ?
C6 C5 H5 . . 119.5 ?
C4 C5 H5 . . 119.5 ?
C5 C6 C7 . . 120.93(12) ?
C5 C6 H6 . . 119.5 ?
C7 C6 H6 . . 119.5 ?
C7A C7 C6 . . 117.71(11) ?
C7A C7 H7 . . 121.1 ?
C6 C7 H7 . . 121.1 ?
C7 C7A N1 . . 127.11(11) ?
C7 C7A C3A . . 122.44(11) ?
N1 C7A C3A . . 110.45(10) ?
N1 C1 C11 . . 111.41(9) ?
N1 C1 H1A . . 109.3 ?
C11 C1 H1A . . 109.3 ?
N1 C1 H1B . . 109.3 ?
C11 C1 H1B . . 109.3 ?
H1A C1 H1B . . 108.0 ?
C16 C11 C12 . . 119.11(11) ?
C16 C11 C1 . . 121.17(11) ?
C12 C11 C1 . . 119.71(11) ?
C13 C12 C11 . . 120.59(11) ?
C13 C12 H12 . . 119.7 ?
C11 C12 H12 . . 119.7 ?
C12 C13 C14 . . 119.85(12) ?
C12 C13 H13 . . 120.1 ?
C14 C13 H13 . . 120.1 ?
C15 C14 C13 . . 120.09(12) ?
C15 C14 H14 . . 120.0 ?
C13 C14 H14 . . 120.0 ?
C14 C15 C16 . . 119.84(12) ?
C14 C15 H15 . . 120.1 ?
C16 C15 H15 . . 120.1 ?
C11 C16 C15 . . 120.52(12) ?
C11 C16 H16 . . 119.7 ?
C15 C16 H16 . . 119.7 ?
C3 C31 C32 . . 127.09(11) ?
C3 C31 H31 . . 116.5 ?
C32 C31 H31 . . 116.5 ?
O32 C32 C31 . . 121.15(11) ?
O32 C32 C321 . . 119.79(11) ?
C31 C32 C321 . . 119.05(10) ?
C322 C321 C326 . . 118.35(11) ?
C322 C321 C32 . . 117.56(10) ?
C326 C321 C32 . . 124.02(10) ?
C323 C322 C321 . . 121.87(11) ?
C323 C322 H322 . . 119.1 ?
C321 C322 H322 . . 119.1 ?
C322 C323 C324 . . 119.02(11) ?
C322 C323 H323 . . 120.5 ?
C324 C323 H323 . . 120.5 ?
O324 C324 C323 . . 124.13(10) ?
O324 C324 C325 . . 115.90(10) ?
C323 C324 C325 . . 119.97(11) ?
C326 C325 C324 . . 120.33(11) ?
C326 C325 H325 . . 119.8 ?
C324 C325 H325 . . 119.8 ?
C325 C326 C321 . . 120.44(11) ?
C325 C326 H326 . . 119.8 ?
C321 C326 H326 . . 119.8 ?
C324 O324 C327 . . 116.62(9) ?
O324 C327 H37A . . 109.5 ?
O324 C327 H37B . . 109.5 ?
H37A C327 H37B . . 109.5 ?
O324 C327 H37C . . 109.5 ?
H37A C327 H37C . . 109.5 ?
H37B C327 H37C . . 109.5 ?

loop_
_geom_bond_atom_site_label_1
_geom_bond_atom_site_label_2
_geom_bond_site_symmetry_2
_geom_bond_distance
_geom_bond_publ_flag
N1 C2 . 1.3741(15) ?
N1 C7A . 1.4063(15) ?
N1 C1 . 1.4583(15) ?
C2 O2 . 1.2191(15) ?
C2 C3 . 1.5193(16) ?
C3 C31 . 1.3482(17) ?
C3 C3A . 1.4682(16) ?
C3A C4 . 1.3930(16) ?
C3A C7A . 1.4115(16) ?
C4 C5 . 1.3947(17) ?
C4 H4 . 0.9500 ?
C5 C6 . 1.3883(18) ?
C5 H5 . 0.9500 ?
C6 C7 . 1.3959(18) ?
C6 H6 . 0.9500 ?
C7 C7A . 1.3815(17) ?
C7 H7 . 0.9500 ?
C1 C11 . 1.5137(16) ?
C1 H1A . 0.9900 ?
C1 H1B . 0.9900 ?
C11 C16 . 1.3917(17) ?
C11 C12 . 1.3939(17) ?
C12 C13 . 1.3859(17) ?
C12 H12 . 0.9500 ?
C13 C14 . 1.3937(18) ?
C13 H13 . 0.9500 ?
C14 C15 . 1.3842(18) ?
C14 H14 . 0.9500 ?
C15 C16 . 1.3932(17) ?
C15 H15 . 0.9500 ?
C16 H16 . 0.9500 ?
C31 C32 . 1.4827(16) ?
C31 H31 . 0.9500 ?
C32 O32 . 1.2275(15) ?
C32 C321 . 1.4859(16) ?
C321 C322 . 1.3975(16) ?
C321 C326 . 1.4015(16) ?
C322 C323 . 1.3841(16) ?
C322 H322 . 0.9500 ?
C323 C324 . 1.3962(16) ?
C323 H323 . 0.9500 ?
C324 O324 . 1.3588(14) ?
C324 C325 . 1.3982(16) ?
C325 C326 . 1.3834(17) ?
C325 H325 . 0.9500 ?
C326 H326 . 0.9500 ?
O324 C327 . 1.4377(14) ?
C327 H37A . 0.9800 ?
C327 H37B . 0.9800 ?
C327 H37C . 0.9800 ?

loop_
_geom_torsion_atom_site_label_1
_geom_torsion_atom_site_label_2
_geom_torsion_atom_site_label_3
_geom_torsion_atom_site_label_4
_geom_torsion_site_symmetry_1
_geom_torsion_site_symmetry_2
_geom_torsion_site_symmetry_3
_geom_torsion_site_symmetry_4
_geom_torsion
_geom_torsion_publ_flag
C7A N1 C2 O2 . . . . 176.39(11) ?
C1 N1 C2 O2 . . . . 7.38(19) ?
C7A N1 C2 C3 . . . . -2.95(12) ?
C1 N1 C2 C3 . . . . -171.96(10) ?
O2 C2 C3 C31 . . . . 2.97(18) ?
N1 C2 C3 C31 . . . . -177.72(10) ?
O2 C2 C3 C3A . . . . -176.46(12) ?
N1 C2 C3 C3A . . . . 2.86(12) ?
C31 C3 C3A C4 . . . . -2.9(2) ?
C2 C3 C3A C4 . . . . 176.40(13) ?
C31 C3 C3A C7A . . . . 179.04(14) ?
C2 C3 C3A C7A . . . . -1.71(12) ?
C7A C3A C4 C5 . . . . -0.66(17) ?
C3 C3A C4 C5 . . . . -178.59(12) ?
C3A C4 C5 C6 . . . . -0.80(19) ?
C4 C5 C6 C7 . . . . 1.4(2) ?
C5 C6 C7 C7A . . . . -0.56(19) ?
C6 C7 C7A N1 . . . . 179.08(11) ?
C6 C7 C7A C3A . . . . -0.95(18) ?
C2 N1 C7A C7 . . . . -178.08(11) ?
C1 N1 C7A C7 . . . . -9.17(19) ?
C2 N1 C7A C3A . . . . 1.94(13) ?
C1 N1 C7A C3A . . . . 170.86(10) ?
C4 C3A C7A C7 . . . . 1.56(17) ?
C3 C3A C7A C7 . . . . -179.98(11) ?
C4 C3A C7A N1 . . . . -178.46(10) ?
C3 C3A C7A N1 . . . . 0.00(13) ?
C2 N1 C1 C11 . . . . 102.92(13) ?
C7A N1 C1 C11 . . . . -64.54(15) ?
N1 C1 C11 C16 . . . . 117.19(12) ?
N1 C1 C11 C12 . . . . -61.57(14) ?
C16 C11 C12 C13 . . . . -0.83(17) ?
C1 C11 C12 C13 . . . . 177.95(11) ?
C11 C12 C13 C14 . . . . 0.71(18) ?
C12 C13 C14 C15 . . . . 0.09(18) ?
C13 C14 C15 C16 . . . . -0.77(18) ?
C12 C11 C16 C15 . . . . 0.15(17) ?
C1 C11 C16 C15 . . . . -178.62(11) ?
C14 C15 C16 C11 . . . . 0.64(18) ?
C3A C3 C31 C32 . . . . -2.2(2) ?
C2 C3 C31 C32 . . . . 178.62(11) ?
C3 C31 C32 O32 . . . . -7.94(19) ?
C3 C31 C32 C321 . . . . 172.77(11) ?
O32 C32 C321 C322 . . . . -9.91(16) ?
C31 C32 C321 C322 . . . . 169.40(10) ?
O32 C32 C321 C326 . . . . 167.07(11) ?
C31 C32 C321 C326 . . . . -13.62(17) ?
C326 C321 C322 C323 . . . . -1.14(17) ?
C32 C321 C322 C323 . . . . 176.02(10) ?
C321 C322 C323 C324 . . . . 0.31(17) ?
C322 C323 C324 O324 . . . . -179.36(10) ?
C322 C323 C324 C325 . . . . 0.89(17) ?
O324 C324 C325 C326 . . . . 178.99(10) ?
C323 C324 C325 C326 . . . . -1.24(17) ?
C324 C325 C326 C321 . . . . 0.39(18) ?
C322 C321 C326 C325 . . . . 0.78(17) ?
C32 C321 C326 C325 . . . . -176.18(11) ?
C323 C324 O324 C327 . . . . 6.74(16) ?
C325 C324 O324 C327 . . . . -173.51(10) ?

_cod_database_fobs_code 2022154
